data_4122678
loop_
_publ_author_name
'Yamamura, Masaki'
'Saito, Tsuyoshi'
'Nabeshima, Tatsuya'

_publ_section_title
;
 Phosphorus-Containing Chiral Molecule for Fullerene Recognition Based on
 Concave/Convex Interaction.
;
_journal_issue 40
_journal_name_full 'Journal of the American Chemical Society'
_journal_page_first 14299
_journal_paper_doi 10.1021/ja507913u
_journal_volume 136
_journal_year 2014
_chemical_formula_sum 'C42 H21 O4 P'
_chemical_formula_weight 620.56
_chemical_name_systematic
; 
 ? 
;
_space_group_IT_number 4
_symmetry_cell_setting monoclinic
_symmetry_space_group_name_Hall 'P 2yb'
_symmetry_space_group_name_H-M 'P 1 21 1'
_atom_sites_solution_hydrogens geom
_atom_sites_solution_primary direct
_atom_sites_solution_secondary difmap
_audit_creation_method SHELXL-97
_cell_angle_alpha 90.00
_cell_angle_beta 100.312(3)
_cell_angle_gamma 90.00
_cell_formula_units_Z 4
_cell_length_a 11.548(3)
_cell_length_b 16.863(4)
_cell_length_c 16.778(4)
_cell_measurement_reflns_used 1760
_cell_measurement_temperature 120(2)
_cell_measurement_theta_max 26.87
_cell_measurement_theta_min 2.09
_cell_volume 3214.5(14)
_computing_cell_refinement 'Bruker SAINT'
_computing_data_collection 'Bruker APEX2'
_computing_data_reduction 'Bruker SAINT'
_computing_molecular_graphics 'Bruker SHELXTL'
_computing_publication_material 'Bruker SHELXTL'
_computing_structure_refinement 'SHELXL-97 (Sheldrick, 2008)'
_computing_structure_solution 'SHELXS-97 (Sheldrick, 2008)'
_diffrn_ambient_temperature 120(2)
_diffrn_measured_fraction_theta_full 0.993
_diffrn_measured_fraction_theta_max 0.993
_diffrn_measurement_device_type 'Bruker APEX-II CCD'
_diffrn_measurement_method '\f and \w scans'
_diffrn_radiation_monochromator graphite
_diffrn_radiation_source 'fine-focus sealed tube'
_diffrn_radiation_type MoK\a
_diffrn_radiation_wavelength 0.71073
_diffrn_reflns_av_R_equivalents 0.0335
_diffrn_reflns_av_sigmaI/netI 0.0445
_diffrn_reflns_limit_h_max 14
_diffrn_reflns_limit_h_min -14
_diffrn_reflns_limit_k_max 20
_diffrn_reflns_limit_k_min -20
_diffrn_reflns_limit_l_max 20
_diffrn_reflns_limit_l_min -20
_diffrn_reflns_number 33120
_diffrn_reflns_theta_full 26.03
_diffrn_reflns_theta_max 26.03
_diffrn_reflns_theta_min 1.23
_exptl_absorpt_coefficient_mu 0.129
_exptl_absorpt_correction_T_max 0.9974
_exptl_absorpt_correction_T_min 0.9872
_exptl_absorpt_correction_type empirical
_exptl_crystal_colour colorless
_exptl_crystal_density_diffrn 1.282
_exptl_crystal_density_method 'not measured'
_exptl_crystal_description block
_exptl_crystal_F_000 1280
_exptl_crystal_size_max 0.10
_exptl_crystal_size_mid 0.05
_exptl_crystal_size_min 0.02
_refine_diff_density_max 1.436
_refine_diff_density_min -0.365
_refine_diff_density_rms 0.095
_refine_ls_abs_structure_details 'Flack H D (1983), Acta Cryst. A39, 876-881'
_refine_ls_abs_structure_Flack -0.12(14)
_refine_ls_extinction_coef 0.0068(16)
_refine_ls_extinction_expression Fc^*^=kFc[1+0.001xFc^2^\l^3^/sin(2\q)]^-1/4^
_refine_ls_extinction_method SHELXL
_refine_ls_goodness_of_fit_ref 1.013
_refine_ls_hydrogen_treatment mixed
_refine_ls_matrix_type full
_refine_ls_number_parameters 857
_refine_ls_number_reflns 12583
_refine_ls_number_restraints 1
_refine_ls_restrained_S_all 1.013
_refine_ls_R_factor_all 0.1149
_refine_ls_R_factor_gt 0.0885
_refine_ls_shift/su_max 0.155
_refine_ls_shift/su_mean 0.011
_refine_ls_structure_factor_coef Fsqd
_refine_ls_weighting_details 'calc w=1/[\s^2^(Fo^2^)+(0.1995P)^2^+0.0877P] where P=(Fo^2^+2Fc^2^)/3'
_refine_ls_weighting_scheme calc
_refine_ls_wR_factor_gt 0.2383
_refine_ls_wR_factor_ref 0.2634
_reflns_number_gt 9121
_reflns_number_total 12583
_reflns_threshold_expression >2sigma(I)
_cod_data_source_file ja507913u_si_003.cif
_cod_data_source_block pulse
_cod_depositor_comments 'Adding full bibliography for 4122676--4122678.cif.'
_cod_original_cell_volume 3214.5(12)
_cod_original_sg_symbol_H-M P21
_cod_database_code 4122678

loop_
_symmetry_equiv_pos_as_xyz
'x, y, z'
'-x, y+1/2, -z'

loop_
_atom_site_label
_atom_site_type_symbol
_atom_site_fract_x
_atom_site_fract_y
_atom_site_fract_z
_atom_site_U_iso_or_equiv
_atom_site_adp_type
_atom_site_occupancy
_atom_site_symmetry_multiplicity
_atom_site_calc_flag
_atom_site_refinement_flags
_atom_site_disorder_assembly
_atom_site_disorder_group
C1 C 0.8080(9) 1.0442(7) 0.8981(6) 0.063(4) Uiso 0.382(10) 1 d PG A 2
C2 C 0.8451(11) 1.1218(7) 0.8903(7) 0.48(9) Uiso 0.382(10) 1 d PG A 2
H2 H 0.8050 1.1546 0.8482 0.582 Uiso 0.382(10) 1 calc PR A 2
C3 C 0.9408(11) 1.1515(5) 0.9442(8) 0.054(4) Uiso 0.382(10) 1 d PG A 2
H3 H 0.9662 1.2045 0.9389 0.064 Uiso 0.382(10) 1 calc PR A 2
C4 C 0.9995(8) 1.1035(6) 1.0059(6) 0.065(4) Uiso 0.382(10) 1 d PG A 2
H4 H 1.0649 1.1238 1.0428 0.078 Uiso 0.382(10) 1 calc PR A 2
C5 C 0.9623(8) 1.0259(5) 1.0137(5) 0.055(4) Uiso 0.382(10) 1 d PG A 2
H5 H 1.0024 0.9932 1.0559 0.066 Uiso 0.382(10) 1 calc PR A 2
C6 C 0.8666(8) 0.9963(5) 0.9598(6) 0.061(4) Uiso 0.382(10) 1 d PG A 2
H6 H 0.8412 0.9433 0.9651 0.074 Uiso 0.382(10) 1 calc PR A 2
P1 P 0.27299(11) 0.91950(7) 0.11831(7) 0.0472(3) Uani 1 1 d . . .
P2 P 0.23766(13) 0.96420(10) 0.60308(9) 0.0626(4) Uani 1 1 d . A .
O1 O 0.5000(3) 0.9063(2) 0.2369(2) 0.0583(9) Uani 1 1 d . . .
O2 O 0.1711(3) 0.9194(2) 0.1594(2) 0.0620(9) Uani 1 1 d . . .
O3 O 0.2834(3) 1.06994(18) 0.02562(19) 0.0472(8) Uani 1 1 d . . .
O4 O 0.2640(3) 0.78393(19) 0.0020(2) 0.0526(8) Uani 1 1 d . . .
O5 O 0.3154(4) 0.7958(2) 0.5975(3) 0.0654(10) Uani 1 1 d . . .
C7 C 0.3496(9) 1.4935(5) -0.0496(6) 0.101(3) Uani 1 1 d . . .
H7 H 0.3338 1.5454 -0.0706 0.122 Uiso 1 1 calc R . .
C8 C 0.2828(8) 1.4307(6) -0.0860(6) 0.106(3) Uani 1 1 d . . .
H8 H 0.2214 1.4404 -0.1307 0.128 Uiso 1 1 calc R . .
C9 C 0.3054(6) 1.3518(5) -0.0568(5) 0.087(2) Uani 1 1 d . . .
H9 H 0.2622 1.3077 -0.0819 0.105 Uiso 1 1 calc R . .
C10 C 0.3962(6) 1.3429(3) 0.0119(4) 0.0631(14) Uani 1 1 d . . .
C11 C 0.4155(5) 1.2648(3) 0.0477(3) 0.0569(12) Uani 1 1 d . . .
C12 C 0.4286(5) 1.2010(3) 0.0785(3) 0.0519(12) Uani 1 1 d . . .
C13 C 0.4422(5) 1.1269(3) 0.1199(3) 0.0479(11) Uani 1 1 d . . .
C14 C 0.5345(5) 1.1142(3) 0.1869(3) 0.0506(12) Uani 1 1 d . . .
H14 H 0.5859 1.1570 0.2053 0.061 Uiso 1 1 calc R . .
C15 C 0.5523(5) 1.0429(3) 0.2260(3) 0.0573(13) Uani 1 1 d . . .
H15 H 0.6170 1.0359 0.2692 0.069 Uiso 1 1 calc R . .
C16 C 0.4744(5) 0.9806(3) 0.2018(3) 0.0497(11) Uani 1 1 d . . .
C17 C 0.4681(5) 0.8396(3) 0.1899(3) 0.0536(12) Uani 1 1 d . . .
C18 C 0.5428(5) 0.7733(3) 0.2016(3) 0.0587(13) Uani 1 1 d . . .
C19 C 0.6444(5) 0.7749(3) 0.2623(4) 0.0648(15) Uani 1 1 d . . .
C20 C 0.7275(5) 0.7773(4) 0.3187(4) 0.0635(15) Uani 1 1 d . . .
C21 C 0.8160(5) 0.7821(4) 0.3894(4) 0.0709(18) Uani 1 1 d . . .
C22 C 0.8279(5) 0.8482(4) 0.4376(4) 0.0696(16) Uani 1 1 d . . .
H22 H 0.7793 0.8932 0.4228 0.084 Uiso 1 1 calc R . .
C23 C 0.9116(6) 0.8490(5) 0.5083(4) 0.083(2) Uani 1 1 d . . .
H23 H 0.9211 0.8952 0.5413 0.100 Uiso 1 1 calc R . .
C24 C 0.9808(6) 0.7835(7) 0.5311(6) 0.105(3) Uani 1 1 d . . .
H24 H 1.0350 0.7838 0.5809 0.126 Uiso 1 1 calc R . .
C25 C 0.0828(5) 0.5157(3) -0.3242(3) 0.0522(12) Uani 1 1 d . . .
H25 H 0.0593 0.4669 -0.3505 0.063 Uiso 1 1 calc R . .
C26 C 0.1445(4) 0.5715(3) -0.3610(3) 0.0473(11) Uani 1 1 d . . .
H26 H 0.1650 0.5601 -0.4122 0.057 Uiso 1 1 calc R . .
C27 C 0.1763(4) 0.6429(3) -0.3239(3) 0.0476(11) Uani 1 1 d . . .
H27 H 0.2162 0.6812 -0.3506 0.057 Uiso 1 1 calc R . .
C28 C 0.1506(4) 0.6597(3) -0.2477(3) 0.0438(10) Uani 1 1 d . . .
C29 C 0.0895(5) 0.6036(3) -0.2095(3) 0.0563(12) Uani 1 1 d . . .
H29 H 0.0718 0.6147 -0.1575 0.068 Uiso 1 1 calc R . .
C30 C 0.0550(5) 0.5325(3) -0.2467(3) 0.0565(13) Uani 1 1 d . . .
H30 H 0.0130 0.4949 -0.2208 0.068 Uiso 1 1 calc R . .
C31 C 0.1827(4) 0.7336(3) -0.2072(3) 0.0491(11) Uani 1 1 d . . .
C32 C 0.2041(4) 0.7931(3) -0.1675(3) 0.0528(12) Uani 1 1 d . . .
C33 C 0.2213(4) 0.8639(3) -0.1184(3) 0.0511(11) Uani 1 1 d . . .
C34 C 0.2126(5) 0.9404(3) -0.1526(3) 0.0531(12) Uani 1 1 d . . .
H34 H 0.1918 0.9454 -0.2098 0.064 Uiso 1 1 calc R . .
C35 C 0.2332(5) 1.0089(3) -0.1061(3) 0.0523(12) Uani 1 1 d . . .
H35 H 0.2329 1.0595 -0.1312 0.063 Uiso 1 1 calc R . .
C36 C 0.2542(4) 1.0020(3) -0.0222(3) 0.0454(10) Uani 1 1 d . . .
C37 C 0.2511(4) 0.9267(3) 0.0121(3) 0.0461(10) Uani 1 1 d . . .
C38 C 0.3773(4) 0.9947(3) 0.1419(3) 0.0437(10) Uani 1 1 d . . .
C39 C 0.3663(4) 1.0633(3) 0.0954(3) 0.0445(10) Uani 1 1 d . . .
C40 C 0.3672(5) 0.8380(3) 0.1297(3) 0.0487(11) Uani 1 1 d . . .
C41 C 0.3487(5) 0.7772(3) 0.0723(3) 0.0516(11) Uani 1 1 d . . .
C42 C 0.2436(4) 0.8583(3) -0.0339(3) 0.0506(11) Uani 1 1 d . . .
C43 C 0.4172(5) 0.7107(3) 0.0833(4) 0.0602(14) Uani 1 1 d . . .
H43 H 0.4019 0.6671 0.0470 0.072 Uiso 1 1 calc R . .
C44 C 0.5120(5) 0.7082(3) 0.1502(4) 0.0626(14) Uani 1 1 d . . .
H44 H 0.5561 0.6605 0.1605 0.075 Uiso 1 1 calc R . .
C45 C 0.9720(5) 0.7185(6) 0.4826(6) 0.089(3) Uani 1 1 d . . .
H45 H 1.0216 0.6742 0.4985 0.107 Uiso 1 1 calc R . .
C46 C 0.8935(5) 0.7156(5) 0.4116(5) 0.081(2) Uani 1 1 d . . .
H46 H 0.8900 0.6705 0.3773 0.097 Uiso 1 1 calc R . .
C47 C 0.4343(8) 1.4833(4) 0.0133(7) 0.096(3) Uani 1 1 d . . .
H47 H 0.4780 1.5278 0.0371 0.115 Uiso 1 1 calc R . .
C48 C 0.4601(6) 1.4087(3) 0.0449(5) 0.0703(16) Uani 1 1 d . . .
H48 H 0.5224 1.4020 0.0898 0.084 Uiso 1 1 calc R . .
C49 C 0.4715(6) 0.4042(3) 0.5227(4) 0.0667(15) Uani 1 1 d . . .
H49 H 0.5070 0.3538 0.5344 0.080 Uiso 1 1 calc R . .
C50 C 0.5023(5) 0.4670(4) 0.5758(4) 0.0628(13) Uani 1 1 d . . .
H50 H 0.5585 0.4593 0.6239 0.075 Uiso 1 1 calc R . .
C51 C 0.4523(5) 0.5398(3) 0.5590(4) 0.0590(13) Uani 1 1 d . . .
H51 H 0.4739 0.5826 0.5954 0.071 Uiso 1 1 calc R . .
C52 C 0.3706(5) 0.5513(3) 0.4895(4) 0.0589(13) Uani 1 1 d . . .
C53 C 0.3205(6) 0.6298(4) 0.4729(4) 0.0695(16) Uani 1 1 d . . .
C54 C 0.2891(5) 0.6977(3) 0.4630(4) 0.0616(14) Uani 1 1 d . . .
C55 C 0.2545(5) 0.7792(3) 0.4552(4) 0.0585(13) Uani 1 1 d . . .
C56 C 0.2659(5) 0.8269(3) 0.5241(3) 0.0564(13) Uani 1 1 d . . .
C57 C 0.2287(4) 0.9061(3) 0.5151(3) 0.0544(12) Uani 1 1 d . . .
C58 C 0.2967(5) 1.0494(4) 0.5672(4) 0.0652(15) Uani 1 1 d . . .
C59 C 0.2588(5) 1.0730(3) 0.4873(4) 0.0573(13) Uani 1 1 d . . .
C60 C 0.2954(6) 1.1455(3) 0.4587(5) 0.0720(17) Uani 1 1 d . . .
C61 C 0.2499(6) 1.1787(4) 0.3807(5) 0.0705(17) Uani 1 1 d . . .
C62 C 0.2136(6) 1.2107(4) 0.3196(6) 0.0778(18) Uani 1 1 d . . .
C63 C 0.1680(6) 1.2541(6) 0.2490(5) 0.088(2) Uani 1 1 d . . .
C64 C 0.1720(7) 1.2233(8) 0.1732(7) 0.116(4) Uani 1 1 d . . .
H64 H 0.2023 1.1716 0.1676 0.139 Uiso 1 1 calc R . .
C65 C 0.1299(13) 1.2702(15) 0.1042(7) 0.179(9) Uani 1 1 d . . .
H65 H 0.1317 1.2514 0.0511 0.214 Uiso 1 1 calc R . .
C66 C 0.3897(6) 0.4151(4) 0.4534(4) 0.0732(17) Uani 1 1 d . . .
H66 H 0.3691 0.3722 0.4170 0.088 Uiso 1 1 calc R . .
C67 C 0.3371(6) 0.4886(4) 0.4365(4) 0.0680(15) Uani 1 1 d . . .
H67 H 0.2789 0.4960 0.3894 0.082 Uiso 1 1 calc R . .
C68 C 0.2107(5) 0.8144(3) 0.3784(4) 0.0601(13) Uani 1 1 d . . .
H68 H 0.1967 0.7819 0.3314 0.072 Uiso 1 1 calc R . .
C69 C 0.1878(5) 0.8967(3) 0.3707(4) 0.0569(12) Uani 1 1 d . . .
H69 H 0.1657 0.9204 0.3188 0.068 Uiso 1 1 calc R . .
C70 C 0.1981(4) 0.9414(3) 0.4397(3) 0.0524(12) Uani 1 1 d . . .
C71 C 0.3886(6) 1.0920(4) 0.6147(4) 0.077(2) Uani 1 1 d . . .
C72 C 0.4258(6) 1.1611(4) 0.5882(6) 0.081(2) Uani 1 1 d . . .
H72 H 0.4854 1.1908 0.6218 0.098 Uiso 1 1 calc R . .
C73 C 0.3783(6) 1.1882(4) 0.5136(5) 0.0761(18) Uani 1 1 d . . .
H73 H 0.4023 1.2387 0.4976 0.091 Uiso 1 1 calc R . .
O6 O 0.1867(3) 1.0239(2) 0.4331(2) 0.0569(9) Uani 1 1 d . . .
C74 C 0.1248(7) 1.3307(5) 0.2557(7) 0.099(3) Uani 1 1 d . . .
H74 H 0.1226 1.3534 0.3072 0.119 Uiso 1 1 calc R . .
O7 O 0.4385(4) 1.0588(3) 0.6914(3) 0.0868(15) Uani 1 1 d . . .
C75 C 0.4500(6) 0.9769(5) 0.6997(4) 0.0758(18) Uani 1 1 d . A .
C76 C 0.5500(6) 0.9472(5) 0.7465(4) 0.087(2) Uani 1 1 d . . .
C77 C 0.6479(12) 1.0071(6) 0.7812(7) 0.076(3) Uani 0.618(10) 1 d P A 1
C78 C 0.5629(6) 0.8619(5) 0.7496(4) 0.0789(19) Uani 1 1 d . A .
H78 H 0.6266 0.8400 0.7867 0.095 Uiso 1 1 calc R . .
C79 C 0.4873(6) 0.8106(4) 0.7012(4) 0.0722(17) Uani 1 1 d . . .
H79 H 0.5017 0.7552 0.7005 0.087 Uiso 1 1 calc R A .
C80 C 0.3873(6) 0.8454(4) 0.6527(4) 0.0687(16) Uani 1 1 d . A .
C81 C 0.3662(5) 0.9250(4) 0.6584(3) 0.0636(14) Uani 1 1 d . . .
O8 O 0.1339(4) 0.9715(3) 0.6432(3) 0.0805(13) Uani 1 1 d . . .
C82 C 0.7200(13) 1.0481(8) 0.8138(10) 0.107(6) Uani 0.618(10) 1 d P A 1
C83 C 0.0852(9) 1.3727(9) 0.1847(7) 0.129(4) Uani 1 1 d . . .
H83 H 0.0569 1.4250 0.1895 0.154 Uiso 1 1 calc R . .
C84 C 0.0843(10) 1.3475(14) 0.1177(12) 0.166(7) Uani 1 1 d . . .
H84 H 0.0526 1.3795 0.0724 0.199 Uiso 1 1 calc R . .
C85 C 0.9787(9) 1.1312(7) 0.9532(6) 0.126(7) Uani 0.618(10) 1 d PG A 1
H85 H 1.0316 1.1166 1.0010 0.151 Uiso 0.618(10) 1 calc PR A 1
C86 C 0.8870(9) 1.0809(5) 0.9209(5) 0.178(12) Uani 0.618(10) 1 d PG A 1
H86 H 0.8772 1.0317 0.9466 0.213 Uiso 0.618(10) 1 calc PR A 1
C87 C 0.8096(7) 1.1024(5) 0.8509(6) 0.105(5) Uani 0.618(10) 1 d PG A 1
C88 C 0.8240(9) 1.1742(6) 0.8133(6) 0.103(4) Uani 0.618(10) 1 d PG A 1
H88 H 0.7711 1.1889 0.7654 0.123 Uiso 0.618(10) 1 calc PR A 1
C89 C 0.9157(11) 1.2246(5) 0.8456(8) 0.162(9) Uani 0.618(10) 1 d PG A 1
H89 H 0.9255 1.2737 0.8199 0.194 Uiso 0.618(10) 1 calc PR A 1
C90 C 0.9931(10) 1.2031(6) 0.9156(8) 0.152(8) Uani 0.618(10) 1 d PG A 1
H90 H 1.0557 1.2375 0.9377 0.182 Uiso 0.618(10) 1 calc PR A 1
C91 C 0.7099(16) 1.0100(12) 0.8450(11) 0.064(4) Uiso 0.382(10) 1 d P A 2
C92 C 0.6309(14) 0.9777(12) 0.8016(10) 0.056(4) Uiso 0.382(10) 1 d P A 2

loop_
_atom_site_aniso_label
_atom_site_aniso_U_11
_atom_site_aniso_U_22
_atom_site_aniso_U_33
_atom_site_aniso_U_23
_atom_site_aniso_U_13
_atom_site_aniso_U_12
P1 0.0554(7) 0.0361(6) 0.0480(6) -0.0042(5) 0.0042(5) -0.0031(5)
P2 0.0576(8) 0.0721(10) 0.0593(8) -0.0043(7) 0.0136(6) 0.0129(7)
O1 0.074(2) 0.0430(19) 0.0494(18) 0.0043(15) -0.0117(16) -0.0017(17)
O2 0.074(2) 0.0499(19) 0.063(2) -0.0044(18) 0.0143(18) -0.0062(19)
O3 0.0535(18) 0.0304(15) 0.0526(19) -0.0043(13) -0.0047(15) 0.0017(13)
O4 0.066(2) 0.0304(16) 0.0586(19) -0.0031(14) 0.0037(16) -0.0063(15)
O5 0.067(2) 0.059(2) 0.067(2) 0.0153(19) 0.0050(19) -0.0016(18)
C7 0.112(7) 0.070(5) 0.133(7) 0.047(5) 0.048(6) 0.007(5)
C8 0.100(6) 0.101(6) 0.119(6) 0.054(6) 0.021(5) 0.029(5)
C9 0.076(4) 0.072(4) 0.108(5) 0.038(4) -0.003(4) 0.007(3)
C10 0.074(4) 0.044(3) 0.071(3) 0.014(3) 0.014(3) 0.009(3)
C11 0.063(3) 0.041(3) 0.066(3) -0.003(2) 0.011(3) 0.006(2)
C12 0.066(3) 0.032(2) 0.056(3) -0.004(2) 0.005(2) 0.002(2)
C13 0.061(3) 0.030(2) 0.050(3) -0.0038(19) 0.004(2) 0.000(2)
C14 0.062(3) 0.037(2) 0.048(3) -0.011(2) -0.002(2) -0.003(2)
C15 0.072(3) 0.047(3) 0.045(3) -0.007(2) -0.009(2) -0.003(2)
C16 0.065(3) 0.034(2) 0.047(2) 0.0022(19) -0.001(2) 0.001(2)
C17 0.073(3) 0.032(2) 0.054(3) 0.004(2) 0.009(2) -0.004(2)
C18 0.068(3) 0.047(3) 0.057(3) 0.020(2) 0.001(2) 0.000(2)
C19 0.075(4) 0.042(3) 0.075(4) 0.025(3) 0.007(3) -0.006(3)
C20 0.051(3) 0.056(3) 0.078(4) 0.033(3) -0.003(3) -0.006(2)
C21 0.056(3) 0.076(4) 0.083(4) 0.051(4) 0.016(3) -0.001(3)
C22 0.059(3) 0.074(4) 0.074(4) 0.026(3) 0.007(3) -0.006(3)
C23 0.065(4) 0.110(6) 0.071(4) 0.018(4) 0.001(3) -0.025(4)
C24 0.049(4) 0.156(9) 0.105(6) 0.078(7) 0.001(4) -0.012(5)
C25 0.062(3) 0.039(2) 0.051(3) -0.006(2) -0.004(2) -0.004(2)
C26 0.053(3) 0.039(2) 0.047(3) -0.0060(19) 0.001(2) -0.011(2)
C27 0.051(3) 0.039(2) 0.050(3) -0.0017(19) -0.001(2) -0.010(2)
C28 0.039(2) 0.040(2) 0.045(2) -0.0052(19) -0.0110(18) -0.0025(18)
C29 0.069(3) 0.052(3) 0.045(3) -0.006(2) 0.001(2) -0.008(2)
C30 0.064(3) 0.040(2) 0.063(3) 0.004(2) 0.003(3) -0.012(2)
C31 0.045(2) 0.045(3) 0.051(3) -0.007(2) -0.007(2) -0.004(2)
C32 0.050(3) 0.050(3) 0.052(3) -0.010(2) -0.008(2) -0.001(2)
C33 0.053(3) 0.045(3) 0.049(3) -0.009(2) -0.009(2) -0.001(2)
C34 0.058(3) 0.055(3) 0.040(2) -0.006(2) -0.006(2) -0.004(2)
C35 0.060(3) 0.037(2) 0.055(3) 0.004(2) -0.004(2) -0.003(2)
C36 0.045(2) 0.034(2) 0.054(3) 0.0004(19) 0.000(2) -0.0015(18)
C37 0.044(2) 0.041(2) 0.051(2) -0.003(2) 0.0007(19) 0.003(2)
C38 0.055(3) 0.033(2) 0.043(2) -0.0041(18) 0.006(2) 0.0008(18)
C39 0.046(2) 0.038(2) 0.047(2) -0.0058(19) 0.001(2) 0.0064(19)
C40 0.057(3) 0.038(2) 0.050(3) 0.010(2) 0.005(2) -0.005(2)
C41 0.061(3) 0.029(2) 0.064(3) 0.000(2) 0.009(2) -0.011(2)
C42 0.050(3) 0.040(2) 0.058(3) -0.004(2) -0.002(2) -0.012(2)
C43 0.073(4) 0.033(2) 0.074(4) 0.003(2) 0.012(3) -0.007(2)
C44 0.068(3) 0.029(2) 0.088(4) 0.017(2) 0.008(3) -0.003(2)
C45 0.043(3) 0.105(6) 0.118(6) 0.063(5) 0.011(4) 0.000(4)
C46 0.050(3) 0.083(4) 0.107(5) 0.050(4) 0.009(3) 0.001(3)
C47 0.096(5) 0.055(4) 0.152(8) 0.025(4) 0.062(6) 0.020(4)
C48 0.070(3) 0.034(3) 0.113(5) 0.010(3) 0.035(3) 0.009(2)
C49 0.082(4) 0.047(3) 0.077(4) 0.019(3) 0.032(3) 0.013(3)
C50 0.066(3) 0.058(3) 0.067(3) 0.009(3) 0.018(3) -0.001(3)
C51 0.072(3) 0.042(3) 0.064(3) -0.002(2) 0.015(3) -0.010(2)
C52 0.058(3) 0.041(3) 0.080(4) 0.011(2) 0.019(3) -0.005(2)
C53 0.072(4) 0.051(3) 0.084(4) 0.003(3) 0.011(3) -0.007(3)
C54 0.053(3) 0.039(3) 0.092(4) 0.003(3) 0.009(3) -0.003(2)
C55 0.052(3) 0.042(3) 0.081(4) 0.001(3) 0.011(3) -0.001(2)
C56 0.047(3) 0.062(3) 0.062(3) 0.007(3) 0.018(2) -0.002(2)
C57 0.050(3) 0.053(3) 0.061(3) 0.004(2) 0.011(2) -0.006(2)
C58 0.053(3) 0.059(3) 0.081(4) -0.028(3) 0.003(3) 0.007(2)
C59 0.056(3) 0.042(3) 0.073(4) -0.012(2) 0.010(3) 0.006(2)
C60 0.064(4) 0.047(3) 0.109(5) -0.014(3) 0.026(3) 0.007(3)
C61 0.064(4) 0.048(3) 0.106(5) -0.010(3) 0.032(4) -0.002(3)
C62 0.070(4) 0.055(4) 0.113(6) 0.005(4) 0.031(4) -0.003(3)
C63 0.065(4) 0.120(7) 0.084(5) -0.002(5) 0.022(3) -0.025(4)
C64 0.071(5) 0.154(9) 0.128(8) -0.053(7) 0.029(5) -0.039(5)
C65 0.110(9) 0.35(3) 0.078(6) 0.033(12) 0.009(6) -0.068(13)
C66 0.097(4) 0.051(3) 0.079(4) 0.001(3) 0.035(4) -0.014(3)
C67 0.078(4) 0.056(3) 0.071(4) 0.018(3) 0.015(3) 0.012(3)
C68 0.062(3) 0.049(3) 0.068(3) -0.009(2) 0.006(3) 0.002(2)
C69 0.055(3) 0.052(3) 0.062(3) 0.001(2) 0.005(2) 0.004(2)
C70 0.047(3) 0.041(3) 0.067(3) 0.000(2) 0.004(2) 0.0043(19)
C71 0.067(4) 0.082(5) 0.075(4) -0.028(3) -0.008(3) 0.033(3)
C72 0.063(4) 0.051(4) 0.132(7) -0.041(4) 0.023(4) -0.001(3)
C73 0.067(4) 0.048(3) 0.113(6) -0.020(3) 0.018(4) 0.003(3)
O6 0.058(2) 0.0442(19) 0.069(2) -0.0023(16) 0.0119(18) -0.0012(16)
C74 0.070(4) 0.090(6) 0.133(7) 0.030(5) 0.006(4) 0.005(4)
O7 0.073(3) 0.089(3) 0.090(3) -0.042(3) -0.006(2) 0.024(2)
C75 0.069(4) 0.095(5) 0.059(3) -0.020(3) 0.001(3) 0.011(3)
C76 0.076(4) 0.105(6) 0.073(4) -0.036(4) -0.003(3) 0.025(4)
C77 0.114(9) 0.035(5) 0.064(6) 0.009(5) -0.019(6) 0.001(5)
C78 0.082(4) 0.105(5) 0.046(3) 0.003(3) -0.001(3) 0.022(4)
C79 0.074(4) 0.085(4) 0.058(3) 0.014(3) 0.014(3) 0.012(3)
C80 0.071(4) 0.086(4) 0.051(3) 0.012(3) 0.014(3) 0.003(3)
C81 0.065(3) 0.075(4) 0.050(3) -0.002(3) 0.008(2) 0.015(3)
O8 0.066(2) 0.112(4) 0.065(2) -0.004(2) 0.017(2) 0.019(3)
C82 0.112(10) 0.052(6) 0.120(10) -0.021(7) -0.080(9) 0.020(6)
C83 0.088(6) 0.200(13) 0.094(6) 0.036(8) 0.008(5) -0.032(7)
C84 0.066(6) 0.26(2) 0.159(14) 0.072(14) -0.016(7) 0.010(9)
C85 0.078(10) 0.106(12) 0.177(19) -0.011(13) -0.019(11) -0.016(9)
C86 0.120(12) 0.31(3) 0.122(12) -0.155(17) 0.060(10) -0.129(16)
C87 0.060(7) 0.096(9) 0.170(14) 0.056(10) 0.046(8) 0.025(6)
C88 0.125(12) 0.072(8) 0.104(10) 0.002(7) 0.002(9) 0.009(8)
C89 0.21(2) 0.114(14) 0.143(16) -0.003(12) -0.021(15) 0.073(16)
C90 0.166(18) 0.103(13) 0.162(17) -0.032(12) -0.036(14) -0.012(12)

loop_
_atom_type_symbol
_atom_type_description
_atom_type_scat_dispersion_real
_atom_type_scat_dispersion_imag
_atom_type_scat_source
C C 0.0033 0.0016 'International Tables Vol C Tables 4.2.6.8 and 6.1.1.4'
H H 0.0000 0.0000 'International Tables Vol C Tables 4.2.6.8 and 6.1.1.4'
O O 0.0106 0.0060 'International Tables Vol C Tables 4.2.6.8 and 6.1.1.4'
P P 0.1023 0.0942 'International Tables Vol C Tables 4.2.6.8 and 6.1.1.4'

loop_
_geom_angle_atom_site_label_1
_geom_angle_atom_site_label_2
_geom_angle_atom_site_label_3
_geom_angle
C2 C1 C6 120.0
C2 C1 C91 122.9(11)
C6 C1 C91 117.1(11)
C1 C2 C3 120.0
C1 C2 H2 120.0
C3 C2 H2 120.0
C4 C3 C2 120.0
C4 C3 H3 120.0
C2 C3 H3 120.0
C3 C4 C5 120.0
C3 C4 H4 120.0
C5 C4 H4 120.0
C4 C5 C6 120.0
C4 C5 H5 120.0
C6 C5 H5 120.0
C5 C6 C1 120.0
C5 C6 H6 120.0
C1 C6 H6 120.0
O2 P1 C40 119.0(2)
O2 P1 C38 118.3(2)
C40 P1 C38 99.0(2)
O2 P1 C37 119.6(2)
C40 P1 C37 98.0(2)
C38 P1 C37 98.5(2)
O8 P2 C81 118.2(3)
O8 P2 C58 119.1(3)
C81 P2 C58 98.6(3)
O8 P2 C57 119.8(3)
C81 P2 C57 98.8(3)
C58 P2 C57 97.8(3)
C17 O1 C16 118.4(3)
C39 O3 C36 118.6(3)
C42 O4 C41 118.5(3)
C56 O5 C80 117.9(5)
C47 C7 C8 122.0(7)
C47 C7 H7 119.0
C8 C7 H7 119.0
C7 C8 C9 120.5(8)
C7 C8 H8 119.7
C9 C8 H8 119.7
C10 C9 C8 116.1(8)
C10 C9 H9 122.0
C8 C9 H9 121.9
C48 C10 C9 120.1(5)
C48 C10 C11 121.9(6)
C9 C10 C11 118.0(6)
C12 C11 C10 178.0(6)
C11 C12 C13 176.3(6)
C39 C13 C14 117.3(4)
C39 C13 C12 121.3(4)
C14 C13 C12 121.3(4)
C15 C14 C13 122.7(5)
C15 C14 H14 118.7
C13 C14 H14 118.7
C14 C15 C16 119.2(5)
C14 C15 H15 120.4
C16 C15 H15 120.4
C38 C16 C15 118.6(4)
C38 C16 O1 122.9(4)
C15 C16 O1 118.5(4)
O1 C17 C18 118.2(5)
O1 C17 C40 121.9(4)
C18 C17 C40 119.8(5)
C44 C18 C17 117.1(5)
C44 C18 C19 123.0(5)
C17 C18 C19 119.8(5)
C20 C19 C18 175.6(7)
C19 C20 C21 174.3(7)
C22 C21 C20 121.3(6)
C22 C21 C46 119.2(6)
C20 C21 C46 119.5(7)
C21 C22 C23 119.5(7)
C21 C22 H22 120.2
C23 C22 H22 120.2
C24 C23 C22 120.6(9)
C24 C23 H23 119.7
C22 C23 H23 119.7
C23 C24 C45 120.3(7)
C23 C24 H24 119.8
C45 C24 H24 119.9
C26 C25 C30 119.3(4)
C26 C25 H25 120.3
C30 C25 H25 120.3
C27 C26 C25 120.5(5)
C27 C26 H26 119.7
C25 C26 H26 119.7
C26 C27 C28 120.7(4)
C26 C27 H27 119.7
C28 C27 H27 119.7
C27 C28 C29 119.3(4)
C27 C28 C31 122.1(4)
C29 C28 C31 118.6(4)
C30 C29 C28 120.6(5)
C30 C29 H29 119.7
C28 C29 H29 119.7
C29 C30 C25 119.5(5)
C29 C30 H30 120.2
C25 C30 H30 120.3
C32 C31 C28 173.8(6)
C31 C32 C33 175.8(6)
C42 C33 C34 117.6(4)
C42 C33 C32 120.3(5)
C34 C33 C32 122.1(4)
C35 C34 C33 122.6(4)
C35 C34 H34 118.7
C33 C34 H34 118.7
C34 C35 C36 118.6(4)
C34 C35 H35 120.7
C36 C35 H35 120.7
C35 C36 C37 118.8(4)
C35 C36 O3 119.4(4)
C37 C36 O3 121.8(4)
C42 C37 C36 122.2(4)
C42 C37 P1 119.4(4)
C36 C37 P1 118.1(4)
C39 C38 C16 122.1(4)
C39 C38 P1 119.2(4)
C16 C38 P1 118.4(3)
O3 C39 C38 121.7(4)
O3 C39 C13 119.4(4)
C38 C39 C13 119.0(4)
C41 C40 C17 121.1(5)
C41 C40 P1 119.2(4)
C17 C40 P1 119.1(4)
C43 C41 C40 119.7(5)
C43 C41 O4 118.8(5)
C40 C41 O4 121.4(4)
C37 C42 C33 119.4(5)
C37 C42 O4 121.4(4)
C33 C42 O4 119.1(4)
C41 C43 C44 118.5(5)
C41 C43 H43 120.8
C44 C43 H43 120.8
C18 C44 C43 122.4(5)
C18 C44 H44 118.8
C43 C44 H44 118.8
C24 C45 C46 121.3(8)
C24 C45 H45 119.3
C46 C45 H45 119.4
C45 C46 C21 118.9(9)
C45 C46 H46 120.5
C21 C46 H46 120.6
C7 C47 C48 120.4(9)
C7 C47 H47 119.8
C48 C47 H47 119.8
C47 C48 C10 120.8(7)
C47 C48 H48 119.6
C10 C48 H48 119.6
C66 C49 C50 120.0(5)
C66 C49 H49 120.0
C50 C49 H49 120.0
C51 C50 C49 120.2(6)
C51 C50 H50 119.9
C49 C50 H50 119.9
C50 C51 C52 120.1(5)
C50 C51 H51 119.9
C52 C51 H51 119.9
C51 C52 C67 120.3(5)
C51 C52 C53 118.7(6)
C67 C52 C53 121.0(6)
C54 C53 C52 173.7(7)
C53 C54 C55 177.3(7)
C56 C55 C68 118.3(5)
C56 C55 C54 119.6(6)
C68 C55 C54 122.1(6)
O5 C56 C55 119.2(5)
O5 C56 C57 122.2(5)
C55 C56 C57 118.6(5)
C70 C57 C56 122.0(5)
C70 C57 P2 119.6(4)
C56 C57 P2 118.0(4)
C59 C58 C71 118.4(7)
C59 C58 P2 119.6(4)
C71 C58 P2 121.8(6)
O6 C59 C58 120.5(5)
O6 C59 C60 118.4(6)
C58 C59 C60 121.1(6)
C73 C60 C59 115.7(7)
C73 C60 C61 119.6(6)
C59 C60 C61 124.6(6)
C62 C61 C60 175.4(7)
C61 C62 C63 175.9(8)
C64 C63 C74 119.5(10)
C64 C63 C62 120.6(10)
C74 C63 C62 119.7(8)
C63 C64 C65 118.7(13)
C63 C64 H64 120.7
C65 C64 H64 120.6
C84 C65 C64 117.3(13)
C84 C65 H65 121.3
C64 C65 H65 121.4
C49 C66 C67 120.1(6)
C49 C66 H66 119.9
C67 C66 H66 119.9
C52 C67 C66 119.2(6)
C52 C67 H67 120.4
C66 C67 H67 120.4
C69 C68 C55 121.4(5)
C69 C68 H68 119.3
C55 C68 H68 119.3
C70 C69 C68 118.4(5)
C70 C69 H69 120.8
C68 C69 H69 120.8
C69 C70 C57 120.4(5)
C69 C70 O6 119.1(5)
C57 C70 O6 120.3(5)
C72 C71 C58 120.6(7)
C72 C71 O7 122.4(7)
C58 C71 O7 117.0(7)
C73 C72 C71 119.8(6)
C73 C72 H72 120.1
C71 C72 H72 120.1
C72 C73 C60 123.4(7)
C72 C73 H73 118.3
C60 C73 H73 118.3
C59 O6 C70 120.2(4)
C83 C74 C63 117.9(11)
C83 C74 H74 121.0
C63 C74 H74 121.0
C75 O7 C71 119.7(5)
C76 C75 O7 118.4(7)
C76 C75 C81 119.7(7)
O7 C75 C81 121.8(6)
C92 C76 C75 133.6(11)
C92 C76 C78 108.2(11)
C75 C76 C78 117.0(7)
C92 C76 C77 24.5(8)
C75 C76 C77 117.5(8)
C78 C76 C77 124.8(7)
C82 C77 C76 173.5(15)
C79 C78 C76 123.4(6)
C79 C78 H78 118.3
C76 C78 H78 118.3
C78 C79 C80 116.2(7)
C78 C79 H79 121.9
C80 C79 H79 121.9
C81 C80 O5 122.6(6)
C81 C80 C79 120.2(7)
O5 C80 C79 117.2(6)
C80 C81 C75 122.2(6)
C80 C81 P2 118.8(5)
C75 C81 P2 118.6(5)
C77 C82 C87 176.8(18)
C84 C83 C74 124.7(17)
C84 C83 H83 117.7
C74 C83 H83 117.6
C83 C84 C65 121.7(15)
C83 C84 H84 119.1
C65 C84 H84 119.1
C86 C85 C90 120.0
C86 C85 H85 120.0
C90 C85 H85 120.0
C87 C86 C85 120.0
C87 C86 H86 120.0
C85 C86 H86 120.0
C88 C87 C86 120.0
C88 C87 C82 119.6(9)
C86 C87 C82 120.2(8)
C87 C88 C89 120.0
C87 C88 H88 120.0
C89 C88 H88 120.0
C90 C89 C88 120.0
C90 C89 H89 120.0
C88 C89 H89 120.0
C89 C90 C85 120.0
C89 C90 H90 120.0
C85 C90 H90 120.0
C92 C91 C1 177(2)
C91 C92 C76 172(2)

loop_
_geom_bond_atom_site_label_1
_geom_bond_atom_site_label_2
_geom_bond_distance
C1 C2 1.3900
C1 C6 1.3900
C1 C91 1.43(2)
C2 C3 1.3900
C2 H2 0.9500
C3 C4 1.3900
C3 H3 0.9500
C4 C5 1.3900
C4 H4 0.9500
C5 C6 1.3900
C5 H5 0.9500
C6 H6 0.9500
P1 O2 1.466(4)
P1 C40 1.743(5)
P1 C38 1.745(5)
P1 C37 1.759(5)
P2 O8 1.481(4)
P2 C81 1.734(6)
P2 C58 1.743(7)
P2 C57 1.760(6)
O1 C17 1.385(6)
O1 C16 1.394(6)
O3 C39 1.378(6)
O3 C36 1.405(6)
O4 C42 1.393(6)
O4 C41 1.396(6)
O5 C56 1.367(7)
O5 C80 1.404(8)
C7 C47 1.315(13)
C7 C8 1.386(14)
C7 H7 0.9500
C8 C9 1.426(11)
C8 H8 0.9500
C9 C10 1.421(9)
C9 H9 0.9500
C10 C48 1.392(9)
C10 C11 1.448(7)
C11 C12 1.191(7)
C12 C13 1.425(7)
C13 C39 1.399(7)
C13 C14 1.420(7)
C14 C15 1.367(7)
C14 H14 0.9500
C15 C16 1.395(7)
C15 H15 0.9500
C16 C38 1.386(7)
C17 C18 1.403(8)
C17 C40 1.399(8)
C18 C44 1.403(8)
C18 C19 1.410(8)
C19 C20 1.223(8)
C20 C21 1.422(9)
C21 C22 1.370(10)
C21 C46 1.441(9)
C22 C23 1.390(9)
C22 H22 0.9500
C23 C24 1.377(12)
C23 H23 0.9500
C24 C45 1.357(13)
C24 H24 0.9500
C25 C26 1.390(7)
C25 C30 1.421(8)
C25 H25 0.9500
C26 C27 1.375(6)
C26 H26 0.9500
C27 C28 1.394(7)
C27 H27 0.9500
C28 C29 1.402(7)
C28 C31 1.436(6)
C29 C30 1.377(7)
C29 H29 0.9500
C30 H30 0.9500
C31 C32 1.205(7)
C32 C33 1.445(7)
C33 C42 1.398(7)
C33 C34 1.407(7)
C34 C35 1.391(7)
C34 H34 0.9500
C35 C36 1.390(7)
C35 H35 0.9500
C36 C37 1.397(6)
C37 C42 1.381(7)
C38 C39 1.389(7)
C40 C41 1.396(7)
C41 C43 1.366(8)
C43 C44 1.422(9)
C43 H43 0.9500
C44 H44 0.9500
C45 C46 1.363(11)
C45 H45 0.9500
C46 H46 0.9500
C47 C48 1.378(9)
C47 H47 0.9500
C48 H48 0.9500
C49 C66 1.373(10)
C49 C50 1.388(9)
C49 H49 0.9500
C50 C51 1.365(8)
C50 H50 0.9500
C51 C52 1.376(8)
C51 H51 0.9500
C52 C67 1.391(9)
C52 C53 1.451(8)
C53 C54 1.205(8)
C54 C55 1.430(7)
C55 C56 1.395(8)
C55 C68 1.426(8)
C56 C57 1.403(8)
C57 C70 1.385(7)
C58 C59 1.391(9)
C58 C71 1.406(9)
C59 O6 1.391(7)
C59 C60 1.406(9)
C60 C73 1.403(10)
C60 C61 1.434(11)
C61 C62 1.168(11)
C62 C63 1.411(12)
C63 C64 1.382(12)
C63 C74 1.397(12)
C64 C65 1.414(19)
C64 H64 0.9500
C65 C84 1.44(3)
C65 H65 0.9500
C66 C67 1.387(9)
C66 H66 0.9500
C67 H67 0.9500
C68 C69 1.414(8)
C68 H68 0.9500
C69 C70 1.368(8)
C69 H69 0.9500
C70 O6 1.400(6)
C71 C72 1.346(11)
C71 O7 1.426(9)
C72 C73 1.353(11)
C72 H72 0.9500
C73 H73 0.9500
C74 C83 1.392(14)
C74 H74 0.9500
O7 C75 1.393(10)
C75 C76 1.369(10)
C75 C81 1.394(9)
C76 C92 1.297(18)
C76 C78 1.446(12)
C76 C77 1.550(15)
C77 C82 1.143(17)
C78 C79 1.385(11)
C78 H78 0.9500
C79 C80 1.415(9)
C79 H79 0.9500
C80 C81 1.370(10)
C82 C87 1.437(14)
C83 C84 1.20(2)
C83 H83 0.9500
C84 H84 0.9500
C85 C86 1.3900
C85 C90 1.3900
C85 H85 0.9500
C86 C87 1.3900
C86 H86 0.9500
C87 C88 1.3900
C88 C89 1.3900
C88 H88 0.9500
C89 C90 1.3900
C89 H89 0.9500
C90 H90 0.9500
C91 C92 1.19(2)

loop_
_geom_torsion_atom_site_label_1
_geom_torsion_atom_site_label_2
_geom_torsion_atom_site_label_3
_geom_torsion_atom_site_label_4
_geom_torsion
C6 C1 C2 C3 0.0
C91 C1 C2 C3 179.7(13)
C1 C2 C3 C4 0.0
C2 C3 C4 C5 0.0
C3 C4 C5 C6 0.0
C4 C5 C6 C1 0.0
C2 C1 C6 C5 0.0
C91 C1 C6 C5 -179.8(12)
C47 C7 C8 C9 -1.1(14)
C7 C8 C9 C10 1.9(12)
C8 C9 C10 C48 -2.4(10)
C8 C9 C10 C11 174.9(7)
C48 C10 C11 C12 95(19)
C9 C10 C11 C12 -83(19)
C10 C11 C12 C13 -35(25)
C11 C12 C13 C39 113(9)
C11 C12 C13 C14 -68(10)
C39 C13 C14 C15 1.5(8)
C12 C13 C14 C15 -177.6(5)
C13 C14 C15 C16 -2.7(8)
C14 C15 C16 C38 -3.8(8)
C14 C15 C16 O1 174.0(5)
C17 O1 C16 C38 31.6(7)
C17 O1 C16 C15 -146.1(5)
C16 O1 C17 C18 144.2(5)
C16 O1 C17 C40 -33.2(7)
O1 C17 C18 C44 -176.6(5)
C40 C17 C18 C44 0.9(8)
O1 C17 C18 C19 2.6(8)
C40 C17 C18 C19 -179.9(5)
C44 C18 C19 C20 -124(7)
C17 C18 C19 C20 57(7)
C18 C19 C20 C21 -2(12)
C19 C20 C21 C22 -54(6)
C19 C20 C21 C46 125(6)
C20 C21 C22 C23 176.8(5)
C46 C21 C22 C23 -2.2(8)
C21 C22 C23 C24 -1.3(9)
C22 C23 C24 C45 3.1(10)
C30 C25 C26 C27 -1.5(8)
C25 C26 C27 C28 2.1(7)
C26 C27 C28 C29 -1.3(7)
C26 C27 C28 C31 179.9(4)
C27 C28 C29 C30 0.0(8)
C31 C28 C29 C30 178.8(5)
C28 C29 C30 C25 0.6(8)
C26 C25 C30 C29 0.1(8)
C27 C28 C31 C32 176(5)
C29 C28 C31 C32 -3(5)
C28 C31 C32 C33 -36(11)
C31 C32 C33 C42 74(8)
C31 C32 C33 C34 -104(7)
C42 C33 C34 C35 4.5(8)
C32 C33 C34 C35 -177.5(5)
C33 C34 C35 C36 -5.2(8)
C34 C35 C36 C37 -1.4(7)
C34 C35 C36 O3 175.5(4)
C39 O3 C36 C35 -141.8(5)
C39 O3 C36 C37 35.1(6)
C35 C36 C37 C42 8.8(7)
O3 C36 C37 C42 -168.1(5)
C35 C36 C37 P1 -177.9(4)
O3 C36 C37 P1 5.2(6)
O2 P1 C37 C42 -93.2(4)
C40 P1 C37 C42 36.9(4)
C38 P1 C37 C42 137.3(4)
O2 P1 C37 C36 93.3(4)
C40 P1 C37 C36 -136.6(4)
C38 P1 C37 C36 -36.2(4)
C15 C16 C38 C39 12.0(7)
O1 C16 C38 C39 -165.7(5)
C15 C16 C38 P1 -174.2(4)
O1 C16 C38 P1 8.1(7)
O2 P1 C38 C39 -92.5(4)
C40 P1 C38 C39 137.4(4)
C37 P1 C38 C39 37.9(4)
O2 P1 C38 C16 93.5(4)
C40 P1 C38 C16 -36.6(4)
C37 P1 C38 C16 -136.1(4)
C36 O3 C39 C38 -33.8(6)
C36 O3 C39 C13 145.6(4)
C16 C38 C39 O3 166.2(4)
P1 C38 C39 O3 -7.6(6)
C16 C38 C39 C13 -13.3(7)
P1 C38 C39 C13 173.0(4)
C14 C13 C39 O3 -173.2(4)
C12 C13 C39 O3 6.0(7)
C14 C13 C39 C38 6.3(7)
C12 C13 C39 C38 -174.6(5)
O1 C17 C40 C41 166.9(5)
C18 C17 C40 C41 -10.4(8)
O1 C17 C40 P1 -4.8(7)
C18 C17 C40 P1 177.9(4)
O2 P1 C40 C41 93.7(4)
C38 P1 C40 C41 -136.7(4)
C37 P1 C40 C41 -36.8(4)
O2 P1 C40 C17 -94.5(4)
C38 P1 C40 C17 35.1(4)
C37 P1 C40 C17 135.1(4)
C17 C40 C41 C43 12.5(7)
P1 C40 C41 C43 -175.8(4)
C17 C40 C41 O4 -165.2(4)
P1 C40 C41 O4 6.5(6)
C42 O4 C41 C43 -143.3(5)
C42 O4 C41 C40 34.5(7)
C36 C37 C42 C33 -9.4(7)
P1 C37 C42 C33 177.3(4)
C36 C37 C42 O4 167.0(5)
P1 C37 C42 O4 -6.2(6)
C34 C33 C42 C37 2.7(7)
C32 C33 C42 C37 -175.3(5)
C34 C33 C42 O4 -173.8(4)
C32 C33 C42 O4 8.2(7)
C41 O4 C42 C37 -34.5(6)
C41 O4 C42 C33 141.9(5)
C40 C41 C43 C44 -4.9(8)
O4 C41 C43 C44 172.9(5)
C17 C18 C44 C43 6.7(8)
C19 C18 C44 C43 -172.5(5)
C41 C43 C44 C18 -4.8(8)
C23 C24 C45 C46 -1.4(10)
C24 C45 C46 C21 -2.1(9)
C22 C21 C46 C45 3.9(8)
C20 C21 C46 C45 -175.1(5)
C8 C7 C47 C48 0.5(13)
C7 C47 C48 C10 -1.0(11)
C9 C10 C48 C47 2.0(10)
C11 C10 C48 C47 -175.2(6)
C66 C49 C50 C51 -0.5(8)
C49 C50 C51 C52 0.2(9)
C50 C51 C52 C67 1.0(8)
C50 C51 C52 C53 -179.0(6)
C51 C52 C53 C54 30(7)
C67 C52 C53 C54 -150(7)
C52 C53 C54 C55 -42(19)
C53 C54 C55 C56 -12(14)
C53 C54 C55 C68 167(14)
C80 O5 C56 C55 143.3(5)
C80 O5 C56 C57 -35.0(7)
C68 C55 C56 O5 -175.4(5)
C54 C55 C56 O5 3.1(7)
C68 C55 C56 C57 3.0(7)
C54 C55 C56 C57 -178.5(5)
O5 C56 C57 C70 168.4(5)
C55 C56 C57 C70 -9.9(7)
O5 C56 C57 P2 -4.4(7)
C55 C56 C57 P2 177.2(4)
O8 P2 C57 C70 92.9(5)
C81 P2 C57 C70 -137.3(5)
C58 P2 C57 C70 -37.3(5)
O8 P2 C57 C56 -94.1(5)
C81 P2 C57 C56 35.7(5)
C58 P2 C57 C56 135.7(4)
O8 P2 C58 C59 -92.5(5)
C81 P2 C58 C59 138.4(5)
C57 P2 C58 C59 38.1(5)
O8 P2 C58 C71 92.5(5)
C81 P2 C58 C71 -36.7(5)
C57 P2 C58 C71 -136.9(5)
C71 C58 C59 O6 166.4(5)
P2 C58 C59 O6 -8.8(7)
C71 C58 C59 C60 -11.4(8)
P2 C58 C59 C60 173.4(4)
O6 C59 C60 C73 -173.1(5)
C58 C59 C60 C73 4.7(8)
O6 C59 C60 C61 10.0(8)
C58 C59 C60 C61 -172.2(5)
C73 C60 C61 C62 -33(9)
C59 C60 C61 C62 144(8)
C60 C61 C62 C63 -19(17)
C61 C62 C63 C64 175(10)
C61 C62 C63 C74 -1(11)
C74 C63 C64 C65 -1.1(11)
C62 C63 C64 C65 -177.3(8)
C63 C64 C65 C84 -0.5(15)
C50 C49 C66 C67 -0.4(9)
C51 C52 C67 C66 -2.0(9)
C53 C52 C67 C66 178.1(6)
C49 C66 C67 C52 1.7(9)
C56 C55 C68 C69 4.8(8)
C54 C55 C68 C69 -173.7(5)
C55 C68 C69 C70 -5.9(8)
C68 C69 C70 C57 -0.9(8)
C68 C69 C70 O6 173.9(5)
C56 C57 C70 C69 9.0(8)
P2 C57 C70 C69 -178.3(4)
C56 C57 C70 O6 -165.8(5)
P2 C57 C70 O6 6.9(7)
C59 C58 C71 C72 10.6(8)
P2 C58 C71 C72 -174.4(5)
C59 C58 C71 O7 -169.9(5)
P2 C58 C71 O7 5.2(7)
C58 C71 C72 C73 -3.0(9)
O7 C71 C72 C73 177.4(5)
C71 C72 C73 C60 -4.0(10)
C59 C60 C73 C72 3.2(9)
C61 C60 C73 C72 -179.8(6)
C58 C59 O6 C70 -32.9(7)
C60 C59 O6 C70 145.0(5)
C69 C70 O6 C59 -141.1(5)
C57 C70 O6 C59 33.7(7)
C64 C63 C74 C83 1.1(11)
C62 C63 C74 C83 177.3(7)
C72 C71 O7 C75 -144.5(6)
C58 C71 O7 C75 35.9(8)
C71 O7 C75 C76 140.4(6)
C71 O7 C75 C81 -36.0(9)
O7 C75 C76 C92 18.0(17)
C81 C75 C76 C92 -165.6(13)
O7 C75 C76 C78 -175.9(6)
C81 C75 C76 C78 0.5(10)
O7 C75 C76 C77 -4.9(11)
C81 C75 C76 C77 171.5(8)
C92 C76 C77 C82 -9(11)
C75 C76 C77 C82 128(11)
C78 C76 C77 C82 -62(12)
C92 C76 C78 C79 177.0(10)
C75 C76 C78 C79 7.6(11)
C77 C76 C78 C79 -162.7(9)
C76 C78 C79 C80 -6.1(10)
C56 O5 C80 C81 34.2(8)
C56 O5 C80 C79 -143.2(5)
C78 C79 C80 C81 -3.4(9)
C78 C79 C80 O5 174.1(5)
O5 C80 C81 C75 -165.7(6)
C79 C80 C81 C75 11.6(9)
O5 C80 C81 P2 6.9(8)
C79 C80 C81 P2 -175.7(4)
C76 C75 C81 C80 -10.0(10)
O7 C75 C81 C80 166.3(6)
C76 C75 C81 P2 177.3(5)
O7 C75 C81 P2 -6.4(8)
O8 P2 C81 C80 94.0(5)
C58 P2 C81 C80 -136.2(5)
C57 P2 C81 C80 -36.9(5)
O8 P2 C81 C75 -93.1(6)
C58 P2 C81 C75 36.7(5)
C57 P2 C81 C75 136.1(5)
C76 C77 C82 C87 -166(23)
C63 C74 C83 C84 0.8(16)
C74 C83 C84 C65 -3(2)
C64 C65 C84 C83 2(2)
C90 C85 C86 C87 0.0
C85 C86 C87 C88 0.0
C85 C86 C87 C82 175.4(12)
C77 C82 C87 C88 10(32)
C77 C82 C87 C86 -165(31)
C86 C87 C88 C89 0.0
C82 C87 C88 C89 -175.5(12)
C87 C88 C89 C90 0.0
C88 C89 C90 C85 0.0
C86 C85 C90 C89 0.0
C2 C1 C91 C92 153(29)
C6 C1 C91 C92 -28(29)
C1 C91 C92 C76 -111(31)
C75 C76 C92 C91 -74(15)
C78 C76 C92 C91 119(15)
C77 C76 C92 C91 -18(14)
